data_4109887
loop_
_publ_author_name
'Michael Seitz'
'Allen G. Oliver'
'Kenneth N. Raymond'

_publ_section_title
;
 The Lanthanide Contraction Revisited
;
_journal_name_full 'Journal of the American Chemical Society'
_journal_page_first 11153
_journal_page_last 11160
_journal_paper_doi 10.1021/ja072750f
_journal_volume 129
_journal_year 2007
_chemical_formula_sum 'C36 H34 N7 O11 Tb'
_chemical_formula_weight 899.62
_chemical_name_systematic
;
 ?
;
_space_group_IT_number 14
_symmetry_cell_setting monoclinic
_symmetry_space_group_name_Hall '-P 2ybc'
_symmetry_space_group_name_H-M 'P 1 21/c 1'
_atom_sites_solution_hydrogens geom
_atom_sites_solution_primary direct
_atom_sites_solution_secondary difmap
_audit_creation_method SHELXL-97
_cell_angle_alpha 90.00
_cell_angle_beta 96.335(2)
_cell_angle_gamma 90.00
_cell_formula_units_Z 4
_cell_length_a 12.3216(14)
_cell_length_b 26.295(3)
_cell_length_c 10.5618(12)
_cell_measurement_reflns_used 2102
_cell_measurement_temperature 159(2)
_cell_measurement_theta_max 20.83
_cell_measurement_theta_min 2.48
_cell_volume 3401.1(7)
_computing_cell_refinement 'SAINT 7.07B (Bruker, 2006)'
_computing_data_collection 'APEX V6.5.31 (Bruker, 2006)'
_computing_data_reduction 'SAINT 7.07B (Bruker, 2006)'
_computing_structure_refinement 'SHELXL-97 (Sheldrick, 1997)'
_computing_structure_solution 'SIR92 (Altomare et al., 1993)'
_diffrn_ambient_temperature 159(2)
_diffrn_detector_area_resol_mean 83.66
_diffrn_measured_fraction_theta_full 0.989
_diffrn_measured_fraction_theta_max 0.989
_diffrn_measurement_device_type 'Bruker APEX-I'
_diffrn_measurement_method \w/2\q-scans
_diffrn_radiation_monochromator graphite
_diffrn_radiation_source 'fine-focus sealed tube'
_diffrn_radiation_type MoK\a
_diffrn_radiation_wavelength 0.71073
_diffrn_reflns_av_R_equivalents 0.0570
_diffrn_reflns_av_sigmaI/netI 0.0826
_diffrn_reflns_limit_h_max 14
_diffrn_reflns_limit_h_min -15
_diffrn_reflns_limit_k_max 32
_diffrn_reflns_limit_k_min -29
_diffrn_reflns_limit_l_max 13
_diffrn_reflns_limit_l_min -10
_diffrn_reflns_number 19325
_diffrn_reflns_theta_full 26.40
_diffrn_reflns_theta_max 26.40
_diffrn_reflns_theta_min 1.55
_diffrn_standards_decay_% 0
_diffrn_standards_number 0
_exptl_absorpt_coefficient_mu 2.156
_exptl_absorpt_correction_T_max 0.884
_exptl_absorpt_correction_T_min 0.679
_exptl_absorpt_correction_type multi-scan
_exptl_absorpt_process_details '(SADABS; Bruker, 2005)'
_exptl_crystal_colour yellow
_exptl_crystal_density_diffrn 1.757
_exptl_crystal_description plate
_exptl_crystal_F_000 1808
_exptl_crystal_size_max 0.37
_exptl_crystal_size_mid 0.15
_exptl_crystal_size_min 0.06
_refine_diff_density_max 2.543
_refine_diff_density_min -0.835
_refine_diff_density_rms 0.139
_refine_ls_extinction_method none
_refine_ls_goodness_of_fit_ref 1.024
_refine_ls_hydrogen_treatment constr
_refine_ls_matrix_type full
_refine_ls_number_parameters 496
_refine_ls_number_reflns 6901
_refine_ls_number_restraints 0
_refine_ls_restrained_S_all 1.024
_refine_ls_R_factor_all 0.0849
_refine_ls_R_factor_gt 0.0517
_refine_ls_shift/su_max 0.001
_refine_ls_shift/su_mean 0.000
_refine_ls_structure_factor_coef Fsqd
_refine_ls_weighting_details 'calc w=1/[\s^2^(Fo^2^)+(0.0667P)^2^+0.0000P] where P=(Fo^2^+2Fc^2^)/3'
_refine_ls_weighting_scheme calc
_refine_ls_wR_factor_gt 0.1189
_refine_ls_wR_factor_ref 0.1299
_reflns_number_gt 4833
_reflns_number_total 6901
_reflns_threshold_expression >2sigma(I)
_cod_data_source_file ja072750fsi20070419_055838.cif
_cod_data_source_block tren_tb
_cod_original_cell_volume 3401.0(7)
_cod_database_code 4109887

loop_
_symmetry_equiv_pos_as_xyz
'x, y, z'
'-x, y+1/2, -z+1/2'
'-x, -y, -z'
'x, -y-1/2, z-1/2'

loop_
_atom_site_label
_atom_site_type_symbol
_atom_site_fract_x
_atom_site_fract_y
_atom_site_fract_z
_atom_site_U_iso_or_equiv
_atom_site_adp_type
_atom_site_occupancy
_atom_site_symmetry_multiplicity
_atom_site_calc_flag
_atom_site_refinement_flags
Tb1 Tb 0.81982(2) 0.883609(11) 0.68278(3) 0.02843(12) Uani 1 1 d .
O2 O 0.8229(4) 0.90629(16) 0.8969(4) 0.0373(11) Uani 1 1 d .
O8 O 0.8015(3) 0.80893(16) 0.8027(4) 0.0346(10) Uani 1 1 d .
O10 O 0.9316(4) 0.90938(17) 0.5144(4) 0.0395(11) Uani 1 1 d .
O9 O 0.9823(3) 0.83822(15) 0.7269(4) 0.0326(10) Uani 1 1 d .
O5 O 0.6338(4) 0.87999(17) 0.7051(4) 0.0405(11) Uani 1 1 d .
O6 O 0.7107(4) 0.92734(17) 0.5234(4) 0.0414(11) Uani 1 1 d .
O3 O 0.8849(4) 0.96634(16) 0.7315(4) 0.0373(11) Uani 1 1 d .
N3 N 0.8442(4) 0.95502(19) 0.9320(5) 0.0297(12) Uani 1 1 d .
O1 O 0.8239(5) 0.95019(19) 1.2709(5) 0.0548(14) Uani 1 1 d .
N7 N 0.8930(4) 0.78114(18) 0.8386(5) 0.0283(11) Uani 1 1 d .
N6 N 0.6960(4) 0.7484(2) 0.9388(5) 0.0345(13) Uani 1 1 d .
H6 H 0.6979 0.7750 0.8918 0.041 Uiso 1 1 calc R
O11 O 1.1233(6) 0.9672(4) 0.5461(9) 0.153(5) Uani 1 1 d .
C3 C 0.8050(6) 0.9359(3) 1.1586(6) 0.0410(17) Uani 1 1 d .
N2 N 0.7602(4) 0.8914(2) 1.1222(5) 0.0385(14) Uani 1 1 d .
H2 H 0.7513 0.8839 1.0425 0.046 Uiso 1 1 calc R
N1 N 0.5648(4) 0.8188(2) 1.0830(5) 0.0362(13) Uani 1 1 d .
C35 C 1.0845(5) 0.7678(2) 0.8224(6) 0.0292(14) Uani 1 1 d .
C12 C 0.8770(5) 0.9857(2) 0.8393(6) 0.0329(15) Uani 1 1 d .
C28 C 0.8909(5) 0.7387(2) 0.9160(6) 0.0296(14) Uani 1 1 d .
C30 C 1.0830(5) 0.7249(2) 0.9014(6) 0.0330(15) Uani 1 1 d .
N4 N 0.4710(5) 0.8786(2) 0.8461(6) 0.0504(16) Uani 1 1 d .
H4 H 0.5395 0.8740 0.8408 0.060 Uiso 1 1 calc R
O4 O 0.3017(4) 0.8864(2) 0.7359(6) 0.0679(17) Uani 1 1 d .
N5 N 0.5626(5) 0.9012(2) 0.6125(5) 0.0397(14) Uani 1 1 d .
C11 C 0.8979(5) 1.0378(2) 0.8709(6) 0.0362(15) Uani 1 1 d .
C26 C 0.5949(5) 0.7352(3) 0.9869(7) 0.0373(16) Uani 1 1 d .
H26A H 0.5939 0.6990 1.0037 0.045 Uiso 1 1 calc R
H26B H 0.5346 0.7429 0.9228 0.045 Uiso 1 1 calc R
C18 C 0.4236(6) 0.9387(3) 0.4106(8) 0.0483(19) Uani 1 1 d .
C4 C 0.8325(5) 0.9715(2) 1.0565(6) 0.0313(14) Uani 1 1 d .
C36 C 0.9856(5) 0.7979(2) 0.7923(6) 0.0300(14) Uani 1 1 d .
C25 C 0.5799(6) 0.7639(2) 1.1076(6) 0.0357(15) Uani 1 1 d .
H25A H 0.5167 0.7506 1.1438 0.043 Uiso 1 1 calc R
H25B H 0.6434 0.7587 1.1692 0.043 Uiso 1 1 calc R
C33 C 1.2733(6) 0.7529(3) 0.7980(7) 0.0471(18) Uani 1 1 d .
H33 H 1.3370 0.7614 0.7633 0.056 Uiso 1 1 calc R
C16 C 0.4493(5) 0.8986(3) 0.6179(8) 0.0431(18) Uani 1 1 d .
C10 C 0.9330(6) 1.0709(2) 0.7814(7) 0.0432(17) Uani 1 1 d .
H10 H 0.9462 1.0588 0.7018 0.052 Uiso 1 1 calc R
C6 C 0.8786(5) 1.0563(3) 0.9921(6) 0.0342(15) Uani 1 1 d .
C31 C 1.1793(5) 0.6971(3) 0.9286(7) 0.0402(16) Uani 1 1 d .
H31 H 1.1801 0.6692 0.9827 0.048 Uiso 1 1 calc R
C34 C 1.1803(5) 0.7822(3) 0.7719(7) 0.0404(17) Uani 1 1 d .
H34 H 1.1814 0.8111 0.7214 0.048 Uiso 1 1 calc R
C32 C 1.2705(6) 0.7098(3) 0.8781(8) 0.0482(19) Uani 1 1 d .
H32 H 1.3329 0.6900 0.8958 0.058 Uiso 1 1 calc R
C24 C 0.6078(6) 0.9252(3) 0.5160(7) 0.0416(17) Uani 1 1 d .
C1 C 0.6023(6) 0.8481(3) 1.1968(6) 0.0421(17) Uani 1 1 d .
H1A H 0.5802 0.8308 1.2710 0.051 Uiso 1 1 calc R
H1B H 0.5676 0.8812 1.1913 0.051 Uiso 1 1 calc R
C29 C 0.9827(5) 0.7114(2) 0.9463(6) 0.0316(14) Uani 1 1 d .
H29 H 0.9801 0.6830 0.9981 0.038 Uiso 1 1 calc R
C8 C 0.9268(6) 1.1400(3) 0.9276(7) 0.051(2) Uani 1 1 d .
H8 H 0.9359 1.1745 0.9453 0.061 Uiso 1 1 calc R
C5 C 0.8482(5) 1.0214(2) 1.0829(7) 0.0382(16) Uani 1 1 d .
H5 H 0.8387 1.0331 1.1640 0.046 Uiso 1 1 calc R
C21 C 0.5094(7) 0.9900(3) 0.2116(8) 0.055(2) Uani 1 1 d .
H21 H 0.5377 1.0067 0.1449 0.066 Uiso 1 1 calc R
C9 C 0.9478(7) 1.1210(3) 0.8106(8) 0.054(2) Uani 1 1 d .
H9 H 0.9726 1.1429 0.7509 0.064 Uiso 1 1 calc R
C20 C 0.3978(7) 0.9828(3) 0.2095(9) 0.065(2) Uani 1 1 d .
H20 H 0.3509 0.9954 0.1417 0.078 Uiso 1 1 calc R
C23 C 0.5357(6) 0.9457(3) 0.4145(7) 0.0385(16) Uani 1 1 d .
C14 C 0.4316(7) 0.8789(3) 0.9692(8) 0.060(2) Uani 1 1 d .
H14A H 0.3541 0.8864 0.9582 0.072 Uiso 1 1 calc R
H14B H 0.4677 0.9062 1.0195 0.072 Uiso 1 1 calc R
C13 C 0.4494(6) 0.8298(3) 1.0426(7) 0.0469(18) Uani 1 1 d .
H13A H 0.4103 0.8314 1.1173 0.056 Uiso 1 1 calc R
H13B H 0.4187 0.8020 0.9897 0.056 Uiso 1 1 calc R
C17 C 0.3823(6) 0.9164(3) 0.5158(8) 0.053(2) Uani 1 1 d .
H17 H 0.3071 0.9136 0.5161 0.064 Uiso 1 1 calc R
C2 C 0.7258(6) 0.8551(3) 1.2140(6) 0.0491(19) Uani 1 1 d .
H2A H 0.7486 0.8671 1.2997 0.059 Uiso 1 1 calc R
H2B H 0.7610 0.8226 1.2032 0.059 Uiso 1 1 calc R
C7 C 0.8930(6) 1.1083(3) 1.0160(8) 0.0484(19) Uani 1 1 d .
H7 H 0.8791 1.1214 1.0945 0.058 Uiso 1 1 calc R
C15 C 0.4010(6) 0.8856(3) 0.7360(8) 0.0504(19) Uani 1 1 d .
C19 C 0.3559(7) 0.9573(3) 0.3062(8) 0.061(2) Uani 1 1 d .
H19 H 0.2808 0.9523 0.3022 0.073 Uiso 1 1 calc R
C22 C 0.5785(7) 0.9718(3) 0.3145(7) 0.051(2) Uani 1 1 d .
H22 H 0.6534 0.9769 0.3175 0.061 Uiso 1 1 calc R
O7 O 0.7878(3) 0.68108(16) 1.0253(4) 0.0367(11) Uani 1 1 d .
C27 C 0.7862(5) 0.7212(2) 0.9637(6) 0.0306(14) Uani 1 1 d .

loop_
_atom_site_aniso_label
_atom_site_aniso_U_11
_atom_site_aniso_U_22
_atom_site_aniso_U_33
_atom_site_aniso_U_23
_atom_site_aniso_U_13
_atom_site_aniso_U_12
Tb1 0.03611(19) 0.02651(17) 0.02276(16) 0.00175(13) 0.00362(12) 0.00329(14)
O2 0.052(3) 0.030(2) 0.032(3) 0.0011(19) 0.009(2) 0.001(2)
O8 0.029(2) 0.035(2) 0.041(3) 0.010(2) 0.005(2) 0.0070(19)
O10 0.049(3) 0.035(3) 0.036(3) 0.003(2) 0.010(2) 0.000(2)
O9 0.037(2) 0.031(2) 0.030(2) 0.0036(18) 0.002(2) -0.0005(19)
O5 0.034(2) 0.053(3) 0.035(3) 0.011(2) 0.001(2) 0.016(2)
O6 0.040(3) 0.048(3) 0.036(3) 0.009(2) 0.003(2) 0.005(2)
O3 0.052(3) 0.033(2) 0.028(2) 0.004(2) 0.010(2) 0.000(2)
N3 0.033(3) 0.034(3) 0.023(3) -0.001(2) 0.001(2) -0.001(2)
O1 0.082(4) 0.053(3) 0.032(3) -0.004(2) 0.018(3) -0.014(3)
N7 0.031(3) 0.030(3) 0.025(3) 0.000(2) 0.004(2) 0.001(2)
N6 0.037(3) 0.031(3) 0.037(3) 0.005(2) 0.010(3) -0.003(2)
O11 0.058(4) 0.234(11) 0.171(9) -0.136(8) 0.033(5) -0.047(5)
C3 0.054(5) 0.042(4) 0.029(4) 0.000(3) 0.013(3) -0.004(3)
N2 0.042(3) 0.046(4) 0.028(3) 0.000(2) 0.002(3) -0.010(3)
N1 0.040(3) 0.033(3) 0.037(3) 0.001(2) 0.009(3) -0.002(2)
C35 0.029(3) 0.029(3) 0.030(3) -0.004(3) 0.003(3) -0.001(3)
C12 0.032(4) 0.036(4) 0.031(4) 0.001(3) 0.001(3) 0.002(3)
C28 0.040(4) 0.026(3) 0.023(3) 0.000(2) 0.006(3) 0.001(3)
C30 0.040(4) 0.026(3) 0.032(4) -0.002(3) 0.000(3) 0.006(3)
N4 0.043(4) 0.058(4) 0.052(4) 0.011(3) 0.012(3) 0.013(3)
O4 0.037(3) 0.088(5) 0.080(5) 0.002(3) 0.007(3) -0.006(3)
N5 0.053(4) 0.034(3) 0.032(3) -0.004(2) 0.003(3) 0.007(3)
C11 0.040(4) 0.033(4) 0.035(4) 0.006(3) 0.003(3) 0.002(3)
C26 0.032(4) 0.040(4) 0.040(4) 0.003(3) 0.004(3) -0.003(3)
C18 0.046(5) 0.046(4) 0.051(5) -0.009(4) -0.006(4) 0.014(4)
C4 0.033(3) 0.041(4) 0.020(3) -0.002(3) -0.001(3) -0.001(3)
C36 0.038(4) 0.031(3) 0.020(3) -0.001(3) -0.001(3) -0.003(3)
C25 0.040(4) 0.035(4) 0.035(4) 0.003(3) 0.018(3) 0.000(3)
C33 0.037(4) 0.052(5) 0.054(5) 0.005(4) 0.010(4) 0.001(3)
C16 0.026(4) 0.038(4) 0.064(5) -0.007(3) 0.000(4) 0.001(3)
C10 0.057(5) 0.036(4) 0.035(4) -0.004(3) -0.001(4) -0.002(3)
C6 0.031(4) 0.041(4) 0.029(4) -0.003(3) -0.003(3) 0.002(3)
C31 0.039(4) 0.043(4) 0.039(4) -0.003(3) 0.003(3) 0.004(3)
C34 0.033(4) 0.049(4) 0.040(4) 0.006(3) 0.006(3) -0.005(3)
C32 0.031(4) 0.055(5) 0.058(5) -0.002(4) 0.001(4) 0.009(3)
C24 0.047(5) 0.038(4) 0.041(4) -0.004(3) 0.005(4) 0.001(3)
C1 0.060(5) 0.035(4) 0.034(4) -0.003(3) 0.015(3) -0.001(3)
C29 0.036(4) 0.024(3) 0.035(4) 0.001(3) 0.004(3) 0.001(3)
C8 0.070(5) 0.028(4) 0.052(5) 0.002(3) 0.000(4) -0.009(4)
C5 0.045(4) 0.034(4) 0.035(4) -0.004(3) 0.004(3) -0.003(3)
C21 0.074(6) 0.035(4) 0.055(5) 0.004(4) 0.006(4) 0.012(4)
C9 0.070(5) 0.040(4) 0.050(5) 0.012(4) 0.007(4) -0.003(4)
C20 0.063(6) 0.065(6) 0.062(6) 0.008(5) -0.012(5) 0.017(5)
C23 0.040(4) 0.034(4) 0.040(4) -0.003(3) -0.001(3) 0.010(3)
C14 0.064(5) 0.063(5) 0.054(5) 0.006(4) 0.016(4) 0.026(4)
C13 0.040(4) 0.052(4) 0.051(5) 0.007(4) 0.013(4) 0.006(3)
C17 0.044(4) 0.053(5) 0.059(5) -0.005(4) -0.007(4) 0.001(4)
C2 0.076(5) 0.054(5) 0.016(3) 0.001(3) -0.001(3) -0.022(4)
C7 0.054(5) 0.046(5) 0.045(5) -0.010(3) 0.003(4) -0.011(4)
C15 0.047(5) 0.045(4) 0.061(5) 0.006(4) 0.012(4) -0.008(4)
C19 0.044(5) 0.067(6) 0.067(6) -0.003(5) -0.013(4) 0.016(4)
C22 0.057(5) 0.047(5) 0.045(5) 0.003(4) -0.011(4) 0.010(4)
O7 0.036(3) 0.036(3) 0.038(3) 0.006(2) 0.006(2) 0.002(2)
C27 0.035(4) 0.031(4) 0.026(3) 0.004(3) 0.008(3) -0.003(3)

loop_
_atom_type_symbol
_atom_type_description
_atom_type_scat_dispersion_real
_atom_type_scat_dispersion_imag
_atom_type_scat_source
C C 0.0033 0.0016 'International Tables Vol C Tables 4.2.6.8 and 6.1.1.4'
H H 0.0000 0.0000 'International Tables Vol C Tables 4.2.6.8 and 6.1.1.4'
N N 0.0061 0.0033 'International Tables Vol C Tables 4.2.6.8 and 6.1.1.4'
O O 0.0106 0.0060 'International Tables Vol C Tables 4.2.6.8 and 6.1.1.4'
Tb Tb -0.1723 4.1537 'International Tables Vol C Tables 4.2.6.8 and 6.1.1.4'

loop_
_geom_angle_atom_site_label_1
_geom_angle_atom_site_label_2
_geom_angle_atom_site_label_3
_geom_angle
_geom_angle_site_symmetry_1
_geom_angle_site_symmetry_3
O2 Tb1 O5 79.82(16) . .
O2 Tb1 O9 90.88(15) . .
O5 Tb1 O9 142.21(14) . .
O2 Tb1 O6 121.22(16) . .
O5 Tb1 O6 66.37(15) . .
O9 Tb1 O6 143.92(15) . .
O2 Tb1 O3 65.40(15) . .
O5 Tb1 O3 109.27(16) . .
O9 Tb1 O3 99.49(15) . .
O6 Tb1 O3 81.84(16) . .
O2 Tb1 O8 71.65(15) . .
O5 Tb1 O8 76.02(14) . .
O9 Tb1 O8 66.31(14) . .
O6 Tb1 O8 135.55(16) . .
O3 Tb1 O8 134.53(15) . .
O2 Tb1 O7 147.40(15) . 4_575
O5 Tb1 O7 87.27(15) . 4_575
O9 Tb1 O7 81.19(15) . 4_575
O6 Tb1 O7 79.07(16) . 4_575
O3 Tb1 O7 147.00(15) . 4_575
O8 Tb1 O7 76.23(16) . 4_575
O2 Tb1 O10 132.76(16) . .
O5 Tb1 O10 135.97(15) . .
O9 Tb1 O10 75.47(15) . .
O6 Tb1 O10 70.58(15) . .
O3 Tb1 O10 72.52(15) . .
O8 Tb1 O10 135.30(14) . .
O7 Tb1 O10 75.83(15) 4_575 .
N3 O2 Tb1 119.3(3) . .
N7 O8 Tb1 118.1(3) . .
C36 O9 Tb1 120.9(4) . .
N5 O5 Tb1 118.3(4) . .
C24 O6 Tb1 121.1(4) . .
C12 O3 Tb1 120.8(4) . .
O2 N3 C12 115.4(5) . .
O2 N3 C4 120.7(5) . .
C12 N3 C4 123.9(5) . .
C36 N7 O8 115.3(5) . .
C36 N7 C28 122.9(5) . .
O8 N7 C28 121.8(5) . .
C27 N6 C26 122.8(5) . .
C27 N6 H6 118.6 . .
C26 N6 H6 118.6 . .
O1 C3 N2 124.7(6) . .
O1 C3 C4 117.7(6) . .
N2 C3 C4 117.5(6) . .
C3 N2 C2 121.7(6) . .
C3 N2 H2 119.2 . .
C2 N2 H2 119.2 . .
C1 N1 C13 110.2(5) . .
C1 N1 C25 110.4(5) . .
C13 N1 C25 110.1(5) . .
C30 C35 C34 120.7(6) . .
C30 C35 C36 120.0(6) . .
C34 C35 C36 119.3(6) . .
O3 C12 N3 117.9(6) . .
O3 C12 C11 124.6(6) . .
N3 C12 C11 117.4(6) . .
C29 C28 N7 119.9(6) . .
C29 C28 C27 119.0(5) . .
N7 C28 C27 121.0(5) . .
C31 C30 C35 118.5(6) . .
C31 C30 C29 123.6(6) . .
C35 C30 C29 118.0(6) . .
C15 N4 C14 121.3(7) . .
C15 N4 H4 119.4 . .
C14 N4 H4 119.4 . .
O5 N5 C24 116.2(6) . .
O5 N5 C16 121.0(6) . .
C24 N5 C16 122.8(6) . .
C10 C11 C6 119.9(6) . .
C10 C11 C12 120.3(6) . .
C6 C11 C12 119.8(6) . .
N6 C26 C25 111.7(5) . .
N6 C26 H26A 109.3 . .
C25 C26 H26A 109.3 . .
N6 C26 H26B 109.3 . .
C25 C26 H26B 109.3 . .
H26A C26 H26B 107.9 . .
C23 C18 C19 118.9(8) . .
C23 C18 C17 118.6(7) . .
C19 C18 C17 122.4(8) . .
C5 C4 N3 117.7(6) . .
C5 C4 C3 119.9(6) . .
N3 C4 C3 122.4(6) . .
O9 C36 N7 119.3(6) . .
O9 C36 C35 123.4(6) . .
N7 C36 C35 117.3(5) . .
N1 C25 C26 111.4(5) . .
N1 C25 H25A 109.4 . .
C26 C25 H25A 109.4 . .
N1 C25 H25B 109.4 . .
C26 C25 H25B 109.4 . .
H25A C25 H25B 108.0 . .
C34 C33 C32 119.4(7) . .
C34 C33 H33 120.3 . .
C32 C33 H33 120.3 . .
C17 C16 N5 117.8(7) . .
C17 C16 C15 118.7(7) . .
N5 C16 C15 122.7(7) . .
C9 C10 C11 119.8(7) . .
C9 C10 H10 120.1 . .
C11 C10 H10 120.1 . .
C7 C6 C5 123.5(6) . .
C7 C6 C11 117.9(6) . .
C5 C6 C11 118.5(6) . .
C32 C31 C30 121.3(7) . .
C32 C31 H31 119.4 . .
C30 C31 H31 119.4 . .
C33 C34 C35 119.2(7) . .
C33 C34 H34 120.4 . .
C35 C34 H34 120.4 . .
C31 C32 C33 121.0(7) . .
C31 C32 H32 119.5 . .
C33 C32 H32 119.5 . .
O6 C24 N5 117.6(7) . .
O6 C24 C23 124.7(7) . .
N5 C24 C23 117.7(7) . .
N1 C1 C2 112.6(5) . .
N1 C1 H1A 109.1 . .
C2 C1 H1A 109.1 . .
N1 C1 H1B 109.1 . .
C2 C1 H1B 109.1 . .
H1A C1 H1B 107.8 . .
C28 C29 C30 121.8(6) . .
C28 C29 H29 119.1 . .
C30 C29 H29 119.1 . .
C7 C8 C9 119.8(7) . .
C7 C8 H8 120.1 . .
C9 C8 H8 120.1 . .
C4 C5 C6 122.4(6) . .
C4 C5 H5 118.8 . .
C6 C5 H5 118.8 . .
C20 C21 C22 119.1(8) . .
C20 C21 H21 120.4 . .
C22 C21 H21 120.4 . .
C10 C9 C8 121.2(7) . .
C10 C9 H9 119.4 . .
C8 C9 H9 119.4 . .
C19 C20 C21 120.7(8) . .
C19 C20 H20 119.7 . .
C21 C20 H20 119.7 . .
C18 C23 C22 119.7(7) . .
C18 C23 C24 120.6(7) . .
C22 C23 C24 119.7(7) . .
N4 C14 C13 114.6(6) . .
N4 C14 H14A 108.6 . .
C13 C14 H14A 108.6 . .
N4 C14 H14B 108.6 . .
C13 C14 H14B 108.6 . .
H14A C14 H14B 107.6 . .
N1 C13 C14 113.5(6) . .
N1 C13 H13A 108.9 . .
C14 C13 H13A 108.9 . .
N1 C13 H13B 108.9 . .
C14 C13 H13B 108.9 . .
H13A C13 H13B 107.7 . .
C16 C17 C18 121.9(7) . .
C16 C17 H17 119.0 . .
C18 C17 H17 119.0 . .
N2 C2 C1 111.1(6) . .
N2 C2 H2A 109.4 . .
C1 C2 H2A 109.4 . .
N2 C2 H2B 109.4 . .
C1 C2 H2B 109.4 . .
H2A C2 H2B 108.0 . .
C8 C7 C6 121.4(7) . .
C8 C7 H7 119.3 . .
C6 C7 H7 119.3 . .
O4 C15 N4 122.3(8) . .
O4 C15 C16 119.4(8) . .
N4 C15 C16 117.9(7) . .
C20 C19 C18 121.3(8) . .
C20 C19 H19 119.4 . .
C18 C19 H19 119.4 . .
C21 C22 C23 120.4(8) . .
C21 C22 H22 119.8 . .
C23 C22 H22 119.8 . .
C27 O7 Tb1 165.2(4) . 4_576
O7 C27 N6 121.9(6) . .
O7 C27 C28 118.1(5) . .
N6 C27 C28 120.0(5) . .

loop_
_geom_bond_atom_site_label_1
_geom_bond_atom_site_label_2
_geom_bond_distance
_geom_bond_site_symmetry_2
Tb1 O2 2.336(4) .
Tb1 O5 2.332(4) .
Tb1 O9 2.333(4) .
Tb1 O6 2.338(4) .
Tb1 O3 2.356(4) .
Tb1 O8 2.361(4) .
Tb1 O7 2.381(4) 4_575
Tb1 O10 2.462(4) .
O2 N3 1.352(6) .
O8 N7 1.362(6) .
O9 C36 1.263(7) .
O5 N5 1.360(7) .
O6 C24 1.263(8) .
O3 C12 1.260(7) .
N3 C12 1.363(8) .
N3 C4 1.407(7) .
O1 C3 1.241(8) .
N7 C36 1.363(8) .
N7 C28 1.385(7) .
N6 C27 1.323(8) .
N6 C26 1.439(8) .
N6 H6 0.8600 .
C3 N2 1.332(8) .
C3 C4 1.495(9) .
N2 C2 1.456(8) .
N2 H2 0.8600 .
N1 C1 1.459(8) .
N1 C13 1.467(8) .
N1 C25 1.476(8) .
C35 C30 1.404(8) .
C35 C34 1.400(9) .
C35 C36 1.458(9) .
C12 C11 1.427(9) .
C28 C29 1.348(9) .
C28 C27 1.507(9) .
C30 C31 1.397(9) .
C30 C29 1.417(9) .
N4 C15 1.382(10) .
N4 C14 1.437(10) .
N4 H4 0.8600 .
O4 C15 1.223(9) .
N5 C24 1.368(9) .
N5 C16 1.405(9) .
C11 C10 1.387(9) .
C11 C6 1.414(9) .
C26 C25 1.510(9) .
C26 H26A 0.9700 .
C26 H26B 0.9700 .
C18 C23 1.389(10) .
C18 C19 1.396(10) .
C18 C17 1.401(11) .
C4 C5 1.351(9) .
C25 H25A 0.9700 .
C25 H25B 0.9700 .
C33 C34 1.384(9) .
C33 C32 1.418(10) .
C33 H33 0.9300 .
C16 C17 1.367(10) .
C16 C15 1.480(11) .
C10 C9 1.362(9) .
C10 H10 0.9300 .
C6 C7 1.399(9) .
C6 C5 1.407(9) .
C31 C32 1.337(10) .
C31 H31 0.9300 .
C34 H34 0.9300 .
C32 H32 0.9300 .
C24 C23 1.421(10) .
C1 C2 1.524(10) .
C1 H1A 0.9700 .
C1 H1B 0.9700 .
C29 H29 0.9300 .
C8 C7 1.352(10) .
C8 C9 1.383(11) .
C8 H8 0.9300 .
C5 H5 0.9300 .
C21 C20 1.386(12) .
C21 C22 1.390(10) .
C21 H21 0.9300 .
C9 H9 0.9300 .
C20 C19 1.369(12) .
C20 H20 0.9300 .
C23 C22 1.410(10) .
C14 C13 1.510(10) .
C14 H14A 0.9700 .
C14 H14B 0.9700 .
C13 H13A 0.9700 .
C13 H13B 0.9700 .
C17 H17 0.9300 .
C2 H2A 0.9700 .
C2 H2B 0.9700 .
C7 H7 0.9300 .
C19 H19 0.9300 .
C22 H22 0.9300 .
O7 C27 1.240(7) .
O7 Tb1 2.381(4) 4_576

loop_
_geom_torsion_atom_site_label_1
_geom_torsion_atom_site_label_2
_geom_torsion_atom_site_label_3
_geom_torsion_atom_site_label_4
_geom_torsion
_geom_torsion_site_symmetry_1
O5 Tb1 O2 N3 -107.7(4) .
O9 Tb1 O2 N3 109.2(4) .
O6 Tb1 O2 N3 -53.5(4) .
O3 Tb1 O2 N3 9.1(4) .
O8 Tb1 O2 N3 173.8(4) .
O7 Tb1 O2 N3 -175.9(3) 4_575
O10 Tb1 O2 N3 38.3(5) .
O2 Tb1 O8 N7 -96.2(4) .
O5 Tb1 O8 N7 -180.0(4) .
O9 Tb1 O8 N7 3.2(3) .
O6 Tb1 O8 N7 147.5(3) .
O3 Tb1 O8 N7 -76.5(4) .
O7 Tb1 O8 N7 89.4(4) 4_575
O10 Tb1 O8 N7 36.7(5) .
O2 Tb1 O9 C36 68.1(4) .
O5 Tb1 O9 C36 -6.3(6) .
O6 Tb1 O9 C36 -137.5(4) .
O3 Tb1 O9 C36 133.3(4) .
O8 Tb1 O9 C36 -1.3(4) .
O7 Tb1 O9 C36 -80.1(4) 4_575
O10 Tb1 O9 C36 -157.6(5) .
O2 Tb1 O5 N5 135.3(4) .
O9 Tb1 O5 N5 -146.6(4) .
O6 Tb1 O5 N5 4.5(4) .
O3 Tb1 O5 N5 76.0(4) .
O8 Tb1 O5 N5 -151.3(4) .
O7 Tb1 O5 N5 -74.8(4) 4_575
O10 Tb1 O5 N5 -8.5(5) .
O2 Tb1 O6 C24 -66.9(5) .
O5 Tb1 O6 C24 -6.3(5) .
O9 Tb1 O6 C24 143.5(5) .
O3 Tb1 O6 C24 -121.5(5) .
O8 Tb1 O6 C24 28.4(6) .
O7 Tb1 O6 C24 85.5(5) 4_575
O10 Tb1 O6 C24 164.2(5) .
O2 Tb1 O3 C12 -9.6(5) .
O5 Tb1 O3 C12 59.0(5) .
O9 Tb1 O3 C12 -96.2(5) .
O6 Tb1 O3 C12 120.3(5) .
O8 Tb1 O3 C12 -30.2(6) .
O7 Tb1 O3 C12 175.4(4) 4_575
O10 Tb1 O3 C12 -167.5(5) .
Tb1 O2 N3 C12 -8.6(6) .
Tb1 O2 N3 C4 171.5(4) .
Tb1 O8 N7 C36 -4.7(6) .
Tb1 O8 N7 C28 175.7(4) .
O1 C3 N2 C2 1.7(12) .
C4 C3 N2 C2 -177.2(6) .
Tb1 O3 C12 N3 9.0(8) .
Tb1 O3 C12 C11 -169.6(5) .
O2 N3 C12 O3 -0.2(8) .
C4 N3 C12 O3 179.6(6) .
O2 N3 C12 C11 178.5(5) .
C4 N3 C12 C11 -1.7(9) .
C36 N7 C28 C29 -1.4(9) .
O8 N7 C28 C29 178.1(5) .
C36 N7 C28 C27 -179.3(5) .
O8 N7 C28 C27 0.2(8) .
C34 C35 C30 C31 0.1(9) .
C36 C35 C30 C31 -179.8(6) .
C34 C35 C30 C29 -178.1(6) .
C36 C35 C30 C29 2.1(9) .
Tb1 O5 N5 C24 -2.9(7) .
Tb1 O5 N5 C16 177.5(5) .
O3 C12 C11 C10 -2.3(11) .
N3 C12 C11 C10 179.1(6) .
O3 C12 C11 C6 175.2(6) .
N3 C12 C11 C6 -3.4(9) .
C27 N6 C26 C25 95.8(7) .
O2 N3 C4 C5 -175.8(5) .
C12 N3 C4 C5 4.4(9) .
O2 N3 C4 C3 4.9(9) .
C12 N3 C4 C3 -175.0(6) .
O1 C3 C4 C5 -17.8(10) .
N2 C3 C4 C5 161.2(6) .
O1 C3 C4 N3 161.6(6) .
N2 C3 C4 N3 -19.5(10) .
Tb1 O9 C36 N7 -0.7(7) .
Tb1 O9 C36 C35 179.6(4) .
O8 N7 C36 O9 3.6(8) .
C28 N7 C36 O9 -176.9(5) .
O8 N7 C36 C35 -176.7(5) .
C28 N7 C36 C35 2.9(8) .
C30 C35 C36 O9 176.6(6) .
C34 C35 C36 O9 -3.3(9) .
C30 C35 C36 N7 -3.2(9) .
C34 C35 C36 N7 177.0(6) .
C1 N1 C25 C26 -152.6(5) .
C13 N1 C25 C26 85.6(7) .
N6 C26 C25 N1 67.2(7) .
O5 N5 C16 C17 -173.8(6) .
C24 N5 C16 C17 6.6(10) .
O5 N5 C16 C15 16.7(10) .
C24 N5 C16 C15 -162.9(7) .
C6 C11 C10 C9 -0.5(11) .
C12 C11 C10 C9 177.0(7) .
C10 C11 C6 C7 1.8(10) .
C12 C11 C6 C7 -175.7(6) .
C10 C11 C6 C5 -176.9(6) .
C12 C11 C6 C5 5.6(10) .
C35 C30 C31 C32 -1.8(10) .
C29 C30 C31 C32 176.2(7) .
C32 C33 C34 C35 -1.8(11) .
C30 C35 C34 C33 1.7(10) .
C36 C35 C34 C33 -178.4(6) .
C30 C31 C32 C33 1.8(11) .
C34 C33 C32 C31 0.1(12) .
Tb1 O6 C24 N5 7.3(8) .
Tb1 O6 C24 C23 -172.5(5) .
O5 N5 C24 O6 -2.8(9) .
C16 N5 C24 O6 176.9(6) .
O5 N5 C24 C23 177.0(5) .
C16 N5 C24 C23 -3.3(10) .
C13 N1 C1 C2 -157.6(6) .
C25 N1 C1 C2 80.6(7) .
N7 C28 C29 C30 0.2(10) .
C27 C28 C29 C30 178.1(6) .
C31 C30 C29 C28 -178.6(6) .
C35 C30 C29 C28 -0.6(9) .
N3 C4 C5 C6 -2.0(10) .
C3 C4 C5 C6 177.4(6) .
C7 C6 C5 C4 178.5(7) .
C11 C6 C5 C4 -2.8(10) .
C11 C10 C9 C8 -1.2(12) .
C7 C8 C9 C10 1.4(13) .
C22 C21 C20 C19 -1.2(13) .
C19 C18 C23 C22 0.8(11) .
C17 C18 C23 C22 -174.8(7) .
C19 C18 C23 C24 -177.0(7) .
C17 C18 C23 C24 7.4(10) .
O6 C24 C23 C18 176.0(7) .
N5 C24 C23 C18 -3.8(10) .
O6 C24 C23 C22 -1.8(11) .
N5 C24 C23 C22 178.4(6) .
C15 N4 C14 C13 118.6(8) .
C1 N1 C13 C14 79.9(8) .
C25 N1 C13 C14 -158.1(6) .
N4 C14 C13 N1 67.7(10) .
N5 C16 C17 C18 -2.7(11) .
C15 C16 C17 C18 167.2(7) .
C23 C18 C17 C16 -4.1(11) .
C19 C18 C17 C16 -179.6(7) .
C3 N2 C2 C1 114.4(7) .
N1 C1 C2 N2 73.0(7) .
C9 C8 C7 C6 0.0(12) .
C5 C6 C7 C8 177.1(7) .
C11 C6 C7 C8 -1.5(11) .
C14 N4 C15 O4 -8.8(11) .
C14 N4 C15 C16 163.9(7) .
C17 C16 C15 O4 7.0(11) .
N5 C16 C15 O4 176.4(7) .
C17 C16 C15 N4 -165.9(7) .
N5 C16 C15 N4 3.5(11) .
C21 C20 C19 C18 1.2(13) .
C23 C18 C19 C20 -1.0(12) .
C17 C18 C19 C20 174.4(8) .
C20 C21 C22 C23 1.0(11) .
C18 C23 C22 C21 -0.9(11) .
C24 C23 C22 C21 177.0(7) .
Tb1 O7 C27 N6 -113.2(16) 4_576
Tb1 O7 C27 C28 67.3(18) 4_576
C26 N6 C27 O7 3.7(10) .
C26 N6 C27 C28 -176.8(6) .
C29 C28 C27 O7 -2.8(9) .
N7 C28 C27 O7 175.1(6) .
C29 C28 C27 N6 177.7(6) .
N7 C28 C27 N6 -4.4(9) .
